data_7132373
loop_
_publ_author_name
'Leinauer, Luisa'
'Parla, Giorgio'
'Messelbeger, Julian'
'Herrera, Alberto'
'Heinemann, Frank W.'
'Langer, Jens'
'Chuchelkin, Ilya'
'Grasruck, Alexander'
'Frie&#xdf;, Sibylle'
'Chelouan, Ahmed'
'Gavrilov, Konstantin'
'Dorta, Romano'

_publ_section_title
;
 Evolution of a 'privileged' P-alkene ligand: added planar chirality beats
 BINOL axial chirality in catalytic asymmetric C-C bond formation.
;
_journal_name_full 'Chemical communications (Cambridge, England)'
_journal_paper_doi 10.1039/d3cc04972h
_journal_year 2023
_chemical_absolute_configuration ad
_chemical_formula_moiety 'C40 H29 B N O2 P'
_chemical_formula_sum 'C40 H29 B N O2 P'
_chemical_formula_weight 597.42
_space_group_crystal_system trigonal
_space_group_IT_number 146
_space_group_name_Hall 'R 3'
_space_group_name_H-M_alt 'R 3 :H'
_atom_sites_solution_hydrogens mixed
_atom_sites_solution_primary direct
_audit_creation_date 2023-07-07
_audit_creation_method
;
Olex2 1.5
(compiled 2023.03.06 svn.rbb2c1857 for OlexSys, GUI svn.r6748)
;
_audit_update_record
;
2023-09-18 deposited with the CCDC.	2023-10-31 downloaded from the CCDC.
;
_cell_angle_alpha 90
_cell_angle_beta 90
_cell_angle_gamma 120
_cell_formula_units_Z 9
_cell_length_a 28.285(3)
_cell_length_b 28.285(3)
_cell_length_c 10.0973(12)
_cell_measurement_reflns_used 9938
_cell_measurement_temperature 100.15
_cell_measurement_theta_max 26.53
_cell_measurement_theta_min 2.18
_cell_volume 6996.0(13)
_computing_cell_refinement 'Bruker SAINT'
_computing_data_collection 'Bruker APEX2'
_computing_data_reduction 'Bruker SAINT'
_computing_molecular_graphics 'SHELXTL 6.12 (Bruker AXS, 2002)'
_computing_publication_material 'Olex2 (Dolomanov et al., 2009)'
_computing_structure_refinement 'SHELXL-2018/3 (Sheldrick, 2015)'
_computing_structure_solution 'SHELX XT 2014/5 (Sheldrick, 2015)'
_diffrn_ambient_temperature 100(2)
_diffrn_detector_area_resol_mean 83.33
_diffrn_measured_fraction_theta_full 0.999
_diffrn_measured_fraction_theta_max 0.999
_diffrn_measurement_device_type 'Bruker Kappa APEX II'
_diffrn_measurement_method '\f and \w scans'
_diffrn_radiation_monochromator 'Quazar focussing montel optics'
_diffrn_radiation_source 'ImuS high brilliance micro-focus tube'
_diffrn_radiation_type MoK\a
_diffrn_radiation_wavelength 0.71073
_diffrn_reflns_av_R_equivalents 0.1167
_diffrn_reflns_av_unetI/netI 0.0505
_diffrn_reflns_Laue_measured_fraction_full 0.999
_diffrn_reflns_Laue_measured_fraction_max 0.999
_diffrn_reflns_limit_h_max 35
_diffrn_reflns_limit_h_min -35
_diffrn_reflns_limit_k_max 35
_diffrn_reflns_limit_k_min -35
_diffrn_reflns_limit_l_max 12
_diffrn_reflns_limit_l_min -12
_diffrn_reflns_number 67265
_diffrn_reflns_point_group_measured_fraction_full 0.999
_diffrn_reflns_point_group_measured_fraction_max 0.999
_diffrn_reflns_theta_full 25.242
_diffrn_reflns_theta_max 26.372
_diffrn_reflns_theta_min 2.182
_diffrn_standards_number 0
_exptl_absorpt_coefficient_mu 0.126
_exptl_absorpt_correction_T_max 0.7455
_exptl_absorpt_correction_T_min 0.4761
_exptl_absorpt_correction_type multi-scan
_exptl_absorpt_process_details
;
SADABS-2014/5 (Bruker,2014/5) was used for absorption correction.
wR2(int) was 0.1375 before and 0.0882 after correction.
The Ratio of minimum to maximum transmission is 0.6386.
The \l/2 correction factor is Not present.
;
_exptl_crystal_colour colorless
_exptl_crystal_density_diffrn 1.276
_exptl_crystal_description needle
_exptl_crystal_F_000 2808
_exptl_crystal_recrystallization_method 'Re-crystallisation from solvent: toluene, n-pentane, 1,2-difluorobenzene'
_exptl_crystal_size_max 0.28
_exptl_crystal_size_mid 0.07
_exptl_crystal_size_min 0.07
_refine_diff_density_max 0.263
_refine_diff_density_min -0.413
_refine_diff_density_rms 0.063
_refine_ls_abs_structure_details
;
 Flack x determined using 2566 quotients [(I+)-(I-)]/[(I+)+(I-)]
 (Parsons, Flack and Wagner, Acta Cryst. B69 (2013) 249-259).
;
_refine_ls_abs_structure_Flack 0.04(5)
_refine_ls_extinction_method none
_refine_ls_goodness_of_fit_ref 1.210
_refine_ls_hydrogen_treatment mixed
_refine_ls_matrix_type full
_refine_ls_number_parameters 415
_refine_ls_number_reflns 6374
_refine_ls_number_restraints 1
_refine_ls_restrained_S_all 1.210
_refine_ls_R_factor_all 0.0683
_refine_ls_R_factor_gt 0.0589
_refine_ls_shift/su_max 0.000
_refine_ls_shift/su_mean 0.000
_refine_ls_structure_factor_coef Fsqd
_refine_ls_weighting_details 'w=1/[\s^2^(Fo^2^)+(0.0129P)^2^+28.0760P] where P=(Fo^2^+2Fc^2^)/3'
_refine_ls_weighting_scheme calc
_refine_ls_wR_factor_gt 0.1241
_refine_ls_wR_factor_ref 0.1294
_reflns_Friedel_coverage 1.000
_reflns_Friedel_fraction_full 0.999
_reflns_Friedel_fraction_max 0.999
_reflns_number_gt 5839
_reflns_number_total 6374
_reflns_threshold_expression 'I > 2\s(I)'
_cod_data_source_file d3cc04972h2.cif
_cod_data_source_block rd1723
_cod_original_cell_volume 6996.0(15)
_cod_original_sg_symbol_H-M 'R 3'
_cod_database_code 7132373
_shelx_shelxl_version_number 2018/3
_shelx_space_group_comment
;
The symmetry employed for this shelxl refinement is uniquely defined
by the following loop, which should always be used as a source of
symmetry information in preference to the above space-group names.
They are only intended as comments.
;
_shelx_estimated_absorpt_t_max 0.991
_shelx_estimated_absorpt_t_min 0.966
_olex2_refinement_description
;
1. Fixed Uiso
 At 1.2 times of:
  All C(H) groups
 At 1.5 times of:
  All B(H,H,H) groups
2.a Aromatic/amide H refined with riding coordinates:
 C2(H2), C3(H3), C4(H4), C5(H5), C8(H8), C10(H10), C11(H11), C12(H12),
 C13(H13), C16(H16), C17(H17), C18(H18), C19(H19), C20(H20), C22(H22), C23(H23),
  C25(H25), C26(H26), C27(H27), C28(H28), C33(H33), C34(H34), C35(H35),
 C36(H36), C38(H38), C39(H39)
;
_olex2_submission_special_instructions 'No special instructions were received'

loop_
_space_group_symop_operation_xyz
'x, y, z'
'-y, x-y, z'
'-x+y, -x, z'
'x+2/3, y+1/3, z+1/3'
'-y+2/3, x-y+1/3, z+1/3'
'-x+y+2/3, -x+1/3, z+1/3'
'x+1/3, y+2/3, z+2/3'
'-y+1/3, x-y+2/3, z+2/3'
'-x+y+1/3, -x+2/3, z+2/3'

loop_
_atom_site_label
_atom_site_type_symbol
_atom_site_fract_x
_atom_site_fract_y
_atom_site_fract_z
_atom_site_U_iso_or_equiv
_atom_site_adp_type
_atom_site_occupancy
_atom_site_site_symmetry_order
_atom_site_calc_flag
_atom_site_refinement_flags_posn
_atom_site_refinement_flags_adp
_atom_site_refinement_flags_occupancy
_atom_site_disorder_assembly
_atom_site_disorder_group
P1 P 0.21601(5) 0.36050(5) 0.47349(12) 0.0174(3) Uani 1 1 d . . . . .
O1 O 0.15688(13) 0.35294(14) 0.5018(3) 0.0181(7) Uani 1 1 d . . . . .
O2 O 0.20230(14) 0.30600(14) 0.3918(3) 0.0189(7) Uani 1 1 d . . . . .
N1 N 0.23426(16) 0.35911(17) 0.6260(4) 0.0193(9) Uani 1 1 d . . . . .
B1 B 0.2643(3) 0.4212(3) 0.3705(6) 0.0239(13) Uani 1 1 d . . . . .
H1A H 0.243(3) 0.411(2) 0.274(6) 0.036 Uiso 1 1 d . U . . .
H1B H 0.262(2) 0.452(2) 0.437(6) 0.036 Uiso 1 1 d . U . . .
H1C H 0.308(3) 0.419(2) 0.378(6) 0.036 Uiso 1 1 d . U . . .
C1 C 0.2915(2) 0.3801(2) 0.6568(5) 0.0194(10) Uani 1 1 d . . . . .
C2 C 0.3144(2) 0.3480(2) 0.6266(5) 0.0202(11) Uani 1 1 d . . . . .
H2 H 0.292975 0.313194 0.586950 0.024 Uiso 1 1 calc R U . . .
C3 C 0.3690(2) 0.3675(2) 0.6552(5) 0.0250(12) Uani 1 1 d . . . . .
H3 H 0.385276 0.346217 0.633081 0.030 Uiso 1 1 calc R U . . .
C4 C 0.3997(2) 0.4175(2) 0.7155(5) 0.0281(12) Uani 1 1 d . . . . .
H4 H 0.436860 0.430260 0.737306 0.034 Uiso 1 1 calc R U . . .
C5 C 0.3764(2) 0.4491(2) 0.7442(5) 0.0260(12) Uani 1 1 d . . . . .
H5 H 0.398079 0.483900 0.783924 0.031 Uiso 1 1 calc R U . . .
C6 C 0.3213(2) 0.4311(2) 0.7161(5) 0.0205(11) Uani 1 1 d . . . . .
C7 C 0.2969(2) 0.4640(2) 0.7582(5) 0.0261(12) Uani 1 1 d . . . . .
C8 C 0.2459(2) 0.4425(2) 0.8074(5) 0.0278(12) Uani 1 1 d . . . . .
H8 H 0.235618 0.468353 0.834324 0.033 Uiso 1 1 calc R U . . .
C9 C 0.2042(2) 0.3853(2) 0.8252(5) 0.0270(12) Uani 1 1 d . . . . .
C10 C 0.1676(3) 0.3709(3) 0.9294(6) 0.0370(15) Uani 1 1 d . . . . .
H10 H 0.170161 0.398455 0.987836 0.044 Uiso 1 1 calc R U . . .
C11 C 0.1276(3) 0.3176(3) 0.9496(7) 0.0450(18) Uani 1 1 d . . . . .
H11 H 0.102591 0.308730 1.020843 0.054 Uiso 1 1 calc R U . . .
C12 C 0.1236(3) 0.2769(3) 0.8673(6) 0.0398(16) Uani 1 1 d . . . . .
H12 H 0.096471 0.239926 0.882641 0.048 Uiso 1 1 calc R U . . .
C13 C 0.1592(2) 0.2902(2) 0.7624(6) 0.0286(12) Uani 1 1 d . . . . .
H13 H 0.156673 0.262379 0.705268 0.034 Uiso 1 1 calc R U . . .
C14 C 0.1989(2) 0.3445(2) 0.7400(5) 0.0237(11) Uani 1 1 d . . . . .
C15 C 0.3326(2) 0.5249(3) 0.7533(6) 0.0341(14) Uani 1 1 d . . . . .
C16 C 0.3597(2) 0.5498(2) 0.6379(7) 0.0366(15) Uani 1 1 d . . . . .
H16 H 0.357561 0.528200 0.563650 0.044 Uiso 1 1 calc R U . . .
C17 C 0.3905(3) 0.6071(3) 0.6295(8) 0.0482(19) Uani 1 1 d . . . . .
H17 H 0.408428 0.624098 0.549174 0.058 Uiso 1 1 calc R U . . .
C18 C 0.3947(3) 0.6383(3) 0.7379(10) 0.058(2) Uani 1 1 d . . . . .
H18 H 0.415143 0.676987 0.731651 0.069 Uiso 1 1 calc R U . . .
C19 C 0.3695(3) 0.6140(3) 0.8559(9) 0.053(2) Uani 1 1 d . . . . .
H19 H 0.373571 0.635848 0.931225 0.063 Uiso 1 1 calc R U . . .
C20 C 0.3378(3) 0.5569(3) 0.8640(8) 0.0432(17) Uani 1 1 d . . . . .
H20 H 0.319995 0.539986 0.944498 0.052 Uiso 1 1 calc R U . . .
C21 C 0.1181(2) 0.3347(2) 0.4002(5) 0.0191(10) Uani 1 1 d . . . . .
C22 C 0.1044(2) 0.3729(2) 0.3488(5) 0.0215(11) Uani 1 1 d . . . . .
H22 H 0.123185 0.409790 0.377945 0.026 Uiso 1 1 calc R U . . .
C23 C 0.0642(2) 0.3561(2) 0.2574(5) 0.0227(11) Uani 1 1 d . . . . .
H23 H 0.053464 0.380942 0.225933 0.027 Uiso 1 1 calc R U . . .
C24 C 0.0379(2) 0.3020(2) 0.2080(5) 0.0225(11) Uani 1 1 d . . . . .
C25 C -0.0028(2) 0.2846(3) 0.1096(6) 0.0288(13) Uani 1 1 d . . . . .
H25 H -0.015948 0.308195 0.083311 0.035 Uiso 1 1 calc R U . . .
C26 C -0.0234(2) 0.2351(3) 0.0521(6) 0.0326(14) Uani 1 1 d . . . . .
H26 H -0.051044 0.223953 -0.013407 0.039 Uiso 1 1 calc R U . . .
C27 C -0.0037(2) 0.2001(2) 0.0897(6) 0.0292(13) Uani 1 1 d . . . . .
H27 H -0.016624 0.166229 0.045105 0.035 Uiso 1 1 calc R U . . .
C28 C 0.0335(2) 0.2141(2) 0.1891(6) 0.0255(12) Uani 1 1 d . . . . .
H28 H 0.045413 0.189463 0.215201 0.031 Uiso 1 1 calc R U . . .
C29 C 0.0547(2) 0.2652(2) 0.2541(5) 0.0198(11) Uani 1 1 d . . . . .
C30 C 0.0933(2) 0.2815(2) 0.3602(5) 0.0166(10) Uani 1 1 d . . . . .
C31 C 0.1071(2) 0.24258(19) 0.4229(5) 0.0172(10) Uani 1 1 d . . . . .
C32 C 0.0661(2) 0.1920(2) 0.4776(5) 0.0232(12) Uani 1 1 d . . . . .
C33 C 0.0103(2) 0.1778(2) 0.4867(6) 0.0261(12) Uani 1 1 d . . . . .
H33 H -0.000714 0.201824 0.450655 0.031 Uiso 1 1 calc R U . . .
C34 C -0.0275(2) 0.1308(2) 0.5456(7) 0.0393(16) Uani 1 1 d . . . . .
H34 H -0.064563 0.122096 0.549116 0.047 Uiso 1 1 calc R U . . .
C35 C -0.0122(3) 0.0952(3) 0.6013(10) 0.064(3) Uani 1 1 d . . . . .
H35 H -0.038684 0.062681 0.643712 0.077 Uiso 1 1 calc R U . . .
C36 C 0.0407(3) 0.1071(3) 0.5946(9) 0.054(2) Uani 1 1 d . . . . .
H36 H 0.050561 0.082389 0.631725 0.065 Uiso 1 1 calc R U . . .
C37 C 0.0812(2) 0.1556(2) 0.5336(7) 0.0324(14) Uani 1 1 d . . . . .
C38 C 0.1366(2) 0.1695(2) 0.5316(6) 0.0305(13) Uani 1 1 d . . . . .
H38 H 0.146782 0.144430 0.564514 0.037 Uiso 1 1 calc R U . . .
C39 C 0.1756(2) 0.2186(2) 0.4829(6) 0.0256(12) Uani 1 1 d . . . . .
H39 H 0.212901 0.227947 0.482783 0.031 Uiso 1 1 calc R U . . .
C40 C 0.1604(2) 0.2549(2) 0.4335(5) 0.0177(10) Uani 1 1 d . . . . .

loop_
_atom_site_aniso_label
_atom_site_aniso_U_11
_atom_site_aniso_U_22
_atom_site_aniso_U_33
_atom_site_aniso_U_23
_atom_site_aniso_U_13
_atom_site_aniso_U_12
P1 0.0189(6) 0.0206(7) 0.0128(5) 0.0011(5) 0.0013(5) 0.0101(6)
O1 0.0181(18) 0.0198(18) 0.0178(17) 0.0008(14) -0.0006(14) 0.0106(15)
O2 0.0180(17) 0.0206(18) 0.0189(17) 0.0014(15) 0.0037(14) 0.0103(15)
N1 0.014(2) 0.025(2) 0.019(2) 0.0020(18) 0.0017(17) 0.0094(18)
B1 0.028(3) 0.026(3) 0.020(3) 0.002(3) 0.007(3) 0.015(3)
C1 0.016(2) 0.029(3) 0.015(2) 0.005(2) 0.0024(19) 0.013(2)
C2 0.024(3) 0.019(3) 0.016(2) 0.003(2) 0.005(2) 0.010(2)
C3 0.030(3) 0.036(3) 0.016(3) 0.006(2) 0.005(2) 0.022(3)
C4 0.028(3) 0.036(3) 0.026(3) 0.002(3) 0.000(2) 0.020(3)
C5 0.027(3) 0.032(3) 0.023(3) -0.002(2) -0.001(2) 0.018(3)
C6 0.023(3) 0.028(3) 0.014(2) -0.001(2) 0.001(2) 0.015(2)
C7 0.033(3) 0.035(3) 0.021(3) -0.008(2) -0.009(2) 0.026(3)
C8 0.037(3) 0.037(3) 0.022(3) -0.003(2) 0.000(2) 0.028(3)
C9 0.032(3) 0.038(3) 0.022(3) 0.005(2) 0.005(2) 0.025(3)
C10 0.053(4) 0.051(4) 0.029(3) 0.008(3) 0.006(3) 0.042(4)
C11 0.053(4) 0.064(5) 0.037(4) 0.027(3) 0.030(3) 0.043(4)
C12 0.039(4) 0.042(4) 0.040(4) 0.023(3) 0.017(3) 0.022(3)
C13 0.027(3) 0.036(3) 0.026(3) 0.008(2) 0.006(2) 0.018(3)
C14 0.023(3) 0.034(3) 0.015(2) 0.010(2) 0.004(2) 0.015(2)
C15 0.031(3) 0.038(3) 0.045(4) -0.018(3) -0.018(3) 0.026(3)
C16 0.031(3) 0.028(3) 0.052(4) -0.013(3) -0.013(3) 0.015(3)
C17 0.037(4) 0.034(4) 0.074(5) -0.010(4) -0.019(4) 0.018(3)
C18 0.038(4) 0.039(4) 0.105(7) -0.032(5) -0.030(5) 0.026(3)
C19 0.048(4) 0.051(5) 0.078(6) -0.040(4) -0.033(4) 0.039(4)
C20 0.043(4) 0.049(4) 0.053(4) -0.025(3) -0.020(3) 0.035(3)
C21 0.018(2) 0.024(3) 0.018(2) 0.003(2) 0.003(2) 0.013(2)
C22 0.024(3) 0.022(3) 0.022(3) 0.009(2) 0.008(2) 0.014(2)
C23 0.026(3) 0.029(3) 0.020(3) 0.014(2) 0.013(2) 0.019(2)
C24 0.021(3) 0.030(3) 0.018(2) 0.014(2) 0.007(2) 0.014(2)
C25 0.021(3) 0.039(3) 0.028(3) 0.018(3) 0.007(2) 0.016(3)
C26 0.023(3) 0.045(4) 0.025(3) 0.011(3) -0.003(2) 0.013(3)
C27 0.021(3) 0.032(3) 0.028(3) -0.001(2) -0.001(2) 0.008(2)
C28 0.018(3) 0.026(3) 0.031(3) 0.001(2) 0.001(2) 0.010(2)
C29 0.016(2) 0.025(3) 0.019(3) 0.007(2) 0.007(2) 0.011(2)
C30 0.018(2) 0.021(3) 0.014(2) 0.0028(19) 0.0025(19) 0.013(2)
C31 0.017(2) 0.017(2) 0.018(2) 0.0008(19) 0.001(2) 0.009(2)
C32 0.021(3) 0.016(3) 0.033(3) -0.002(2) -0.001(2) 0.010(2)
C33 0.017(3) 0.022(3) 0.039(3) 0.002(2) 0.001(2) 0.010(2)
C34 0.023(3) 0.027(3) 0.070(5) 0.011(3) 0.004(3) 0.013(3)
C35 0.025(3) 0.022(3) 0.139(9) 0.027(4) 0.005(4) 0.007(3)
C36 0.030(4) 0.020(3) 0.111(7) 0.020(4) -0.004(4) 0.011(3)
C37 0.024(3) 0.021(3) 0.051(4) 0.005(3) -0.007(3) 0.010(2)
C38 0.026(3) 0.019(3) 0.049(4) 0.003(3) -0.012(3) 0.013(2)
C39 0.018(3) 0.025(3) 0.036(3) 0.001(2) -0.005(2) 0.012(2)
C40 0.018(2) 0.019(2) 0.017(2) -0.0006(19) -0.001(2) 0.009(2)

loop_
_atom_type_symbol
_atom_type_description
_atom_type_scat_dispersion_real
_atom_type_scat_dispersion_imag
_atom_type_scat_source
C C 0.0033 0.0016 'International Tables Vol C Tables 4.2.6.8 and 6.1.1.4'
H H 0.0000 0.0000 'International Tables Vol C Tables 4.2.6.8 and 6.1.1.4'
B B 0.0013 0.0007 'International Tables Vol C Tables 4.2.6.8 and 6.1.1.4'
N N 0.0061 0.0033 'International Tables Vol C Tables 4.2.6.8 and 6.1.1.4'
O O 0.0106 0.0060 'International Tables Vol C Tables 4.2.6.8 and 6.1.1.4'
P P 0.1023 0.0942 'International Tables Vol C Tables 4.2.6.8 and 6.1.1.4'

loop_
_geom_angle_atom_site_label_1
_geom_angle_atom_site_label_2
_geom_angle_atom_site_label_3
_geom_angle
_geom_angle_site_symmetry_1
_geom_angle_site_symmetry_3
_geom_angle_publ_flag
O1 P1 O2 103.14(18) . . ?
O1 P1 N1 98.6(2) . . ?
O1 P1 B1 117.0(2) . . ?
O2 P1 N1 112.8(2) . . ?
O2 P1 B1 107.8(2) . . ?
N1 P1 B1 116.7(3) . . ?
C21 O1 P1 119.5(3) . . ?
C40 O2 P1 120.5(3) . . ?
C1 N1 P1 119.6(3) . . ?
C14 N1 P1 125.3(3) . . ?
C14 N1 C1 114.6(4) . . ?
P1 B1 H1A 101(3) . . ?
P1 B1 H1B 94(3) . . ?
P1 B1 H1C 102(3) . . ?
H1A B1 H1B 121(5) . . ?
H1A B1 H1C 117(4) . . ?
H1B B1 H1C 115(4) . . ?
C2 C1 N1 118.4(5) . . ?
C2 C1 C6 122.3(5) . . ?
C6 C1 N1 119.4(4) . . ?
C1 C2 H2 120.4 . . ?
C3 C2 C1 119.1(5) . . ?
C3 C2 H2 120.4 . . ?
C2 C3 H3 119.8 . . ?
C4 C3 C2 120.4(5) . . ?
C4 C3 H3 119.8 . . ?
C3 C4 H4 120.1 . . ?
C3 C4 C5 119.7(5) . . ?
C5 C4 H4 120.1 . . ?
C4 C5 H5 119.2 . . ?
C4 C5 C6 121.7(5) . . ?
C6 C5 H5 119.2 . . ?
C1 C6 C5 116.8(5) . . ?
C1 C6 C7 123.2(5) . . ?
C5 C6 C7 119.8(5) . . ?
C6 C7 C15 117.2(5) . . ?
C8 C7 C6 123.8(5) . . ?
C8 C7 C15 118.8(5) . . ?
C7 C8 H8 115.4 . . ?
C7 C8 C9 129.2(5) . . ?
C9 C8 H8 115.4 . . ?
C10 C9 C8 119.3(6) . . ?
C10 C9 C14 118.2(6) . . ?
C14 C9 C8 122.5(5) . . ?
C9 C10 H10 119.4 . . ?
C11 C10 C9 121.2(6) . . ?
C11 C10 H10 119.4 . . ?
C10 C11 H11 119.8 . . ?
C10 C11 C12 120.4(6) . . ?
C12 C11 H11 119.8 . . ?
C11 C12 H12 120.3 . . ?
C13 C12 C11 119.4(6) . . ?
C13 C12 H12 120.3 . . ?
C12 C13 H13 119.9 . . ?
C12 C13 C14 120.2(6) . . ?
C14 C13 H13 119.9 . . ?
C9 C14 N1 119.0(5) . . ?
C9 C14 C13 120.5(5) . . ?
C13 C14 N1 120.5(5) . . ?
C16 C15 C7 119.8(5) . . ?
C16 C15 C20 119.6(6) . . ?
C20 C15 C7 120.6(6) . . ?
C15 C16 H16 119.8 . . ?
C15 C16 C17 120.3(6) . . ?
C17 C16 H16 119.8 . . ?
C16 C17 H17 120.1 . . ?
C18 C17 C16 119.8(8) . . ?
C18 C17 H17 120.1 . . ?
C17 C18 H18 119.7 . . ?
C17 C18 C19 120.6(7) . . ?
C19 C18 H18 119.7 . . ?
C18 C19 H19 120.1 . . ?
C18 C19 C20 119.7(7) . . ?
C20 C19 H19 120.1 . . ?
C15 C20 C19 119.8(8) . . ?
C15 C20 H20 120.1 . . ?
C19 C20 H20 120.1 . . ?
O1 C21 C22 116.9(5) . . ?
C30 C21 O1 119.9(4) . . ?
C30 C21 C22 123.1(5) . . ?
C21 C22 H22 120.5 . . ?
C23 C22 C21 118.9(5) . . ?
C23 C22 H22 120.5 . . ?
C22 C23 H23 119.4 . . ?
C22 C23 C24 121.1(5) . . ?
C24 C23 H23 119.4 . . ?
C23 C24 C29 119.2(5) . . ?
C25 C24 C23 121.5(5) . . ?
C25 C24 C29 119.3(5) . . ?
C24 C25 H25 119.4 . . ?
C26 C25 C24 121.3(5) . . ?
C26 C25 H25 119.4 . . ?
C25 C26 H26 120.1 . . ?
C25 C26 C27 119.8(5) . . ?
C27 C26 H26 120.1 . . ?
C26 C27 H27 119.6 . . ?
C28 C27 C26 120.8(6) . . ?
C28 C27 H27 119.6 . . ?
C27 C28 H28 119.7 . . ?
C27 C28 C29 120.5(5) . . ?
C29 C28 H28 119.7 . . ?
C24 C29 C30 119.4(5) . . ?
C28 C29 C24 118.0(5) . . ?
C28 C29 C30 122.6(5) . . ?
C21 C30 C29 117.7(4) . . ?
C21 C30 C31 120.8(4) . . ?
C29 C30 C31 121.5(4) . . ?
C32 C31 C30 121.8(4) . . ?
C40 C31 C30 120.6(4) . . ?
C40 C31 C32 117.6(4) . . ?
C33 C32 C31 122.5(5) . . ?
C37 C32 C31 119.7(5) . . ?
C37 C32 C33 117.7(5) . . ?
C32 C33 H33 119.2 . . ?
C34 C33 C32 121.6(5) . . ?
C34 C33 H33 119.2 . . ?
C33 C34 H34 119.8 . . ?
C33 C34 C35 120.3(6) . . ?
C35 C34 H34 119.8 . . ?
C34 C35 H35 120.0 . . ?
C36 C35 C34 120.0(6) . . ?
C36 C35 H35 120.0 . . ?
C35 C36 H36 119.4 . . ?
C35 C36 C37 121.3(6) . . ?
C37 C36 H36 119.4 . . ?
C36 C37 C32 119.1(5) . . ?
C38 C37 C32 119.1(5) . . ?
C38 C37 C36 121.7(5) . . ?
C37 C38 H38 119.6 . . ?
C39 C38 C37 120.8(5) . . ?
C39 C38 H38 119.6 . . ?
C38 C39 H39 120.3 . . ?
C38 C39 C40 119.3(5) . . ?
C40 C39 H39 120.3 . . ?
C31 C40 O2 119.6(4) . . ?
C31 C40 C39 123.3(5) . . ?
C39 C40 O2 117.1(4) . . ?

loop_
_geom_bond_atom_site_label_1
_geom_bond_atom_site_label_2
_geom_bond_distance
_geom_bond_site_symmetry_2
_geom_bond_publ_flag
P1 O1 1.602(3) . ?
P1 O2 1.615(4) . ?
P1 N1 1.630(4) . ?
P1 B1 1.884(6) . ?
O1 C21 1.399(6) . ?
O2 C40 1.400(6) . ?
N1 C1 1.453(6) . ?
N1 C14 1.443(6) . ?
B1 H1A 1.10(6) . ?
B1 H1B 1.12(6) . ?
B1 H1C 1.25(6) . ?
C1 C2 1.387(7) . ?
C1 C6 1.389(7) . ?
C2 H2 0.9500 . ?
C2 C3 1.385(7) . ?
C3 H3 0.9500 . ?
C3 C4 1.378(8) . ?
C4 H4 0.9500 . ?
C4 C5 1.382(8) . ?
C5 H5 0.9500 . ?
C5 C6 1.404(7) . ?
C6 C7 1.473(7) . ?
C7 C8 1.349(8) . ?
C7 C15 1.502(8) . ?
C8 H8 0.9500 . ?
C8 C9 1.461(8) . ?
C9 C10 1.387(8) . ?
C9 C14 1.388(8) . ?
C10 H10 0.9500 . ?
C10 C11 1.376(10) . ?
C11 H11 0.9500 . ?
C11 C12 1.378(10) . ?
C12 H12 0.9500 . ?
C12 C13 1.378(8) . ?
C13 H13 0.9500 . ?
C13 C14 1.394(8) . ?
C15 C16 1.380(9) . ?
C15 C20 1.397(8) . ?
C16 H16 0.9500 . ?
C16 C17 1.406(9) . ?
C17 H17 0.9500 . ?
C17 C18 1.374(10) . ?
C18 H18 0.9500 . ?
C18 C19 1.383(12) . ?
C19 H19 0.9500 . ?
C19 C20 1.404(10) . ?
C20 H20 0.9500 . ?
C21 C22 1.415(7) . ?
C21 C30 1.365(7) . ?
C22 H22 0.9500 . ?
C22 C23 1.352(8) . ?
C23 H23 0.9500 . ?
C23 C24 1.416(8) . ?
C24 C25 1.409(8) . ?
C24 C29 1.420(7) . ?
C25 H25 0.9500 . ?
C25 C26 1.349(9) . ?
C26 H26 0.9500 . ?
C26 C27 1.410(8) . ?
C27 H27 0.9500 . ?
C27 C28 1.363(8) . ?
C28 H28 0.9500 . ?
C28 C29 1.419(8) . ?
C29 C30 1.432(7) . ?
C30 C31 1.482(6) . ?
C31 C32 1.427(7) . ?
C31 C40 1.372(7) . ?
C32 C33 1.423(7) . ?
C32 C37 1.416(7) . ?
C33 H33 0.9500 . ?
C33 C34 1.358(8) . ?
C34 H34 0.9500 . ?
C34 C35 1.398(9) . ?
C35 H35 0.9500 . ?
C35 C36 1.359(9) . ?
C36 H36 0.9500 . ?
C36 C37 1.415(9) . ?
C37 C38 1.412(8) . ?
C38 H38 0.9500 . ?
C38 C39 1.362(8) . ?
C39 H39 0.9500 . ?
C39 C40 1.389(7) . ?

loop_
_geom_torsion_atom_site_label_1
_geom_torsion_atom_site_label_2
_geom_torsion_atom_site_label_3
_geom_torsion_atom_site_label_4
_geom_torsion
_geom_torsion_site_symmetry_1
_geom_torsion_site_symmetry_2
_geom_torsion_site_symmetry_3
_geom_torsion_site_symmetry_4
_geom_torsion_publ_flag
P1 O1 C21 C22 -110.8(4) . . . . ?
P1 O1 C21 C30 72.7(5) . . . . ?
P1 O2 C40 C31 69.7(5) . . . . ?
P1 O2 C40 C39 -111.0(5) . . . . ?
P1 N1 C1 C2 -77.2(5) . . . . ?
P1 N1 C1 C6 103.3(5) . . . . ?
P1 N1 C14 C9 -105.3(5) . . . . ?
P1 N1 C14 C13 73.1(6) . . . . ?
O1 P1 O2 C40 -44.8(4) . . . . ?
O1 P1 N1 C1 -162.1(4) . . . . ?
O1 P1 N1 C14 10.0(5) . . . . ?
O1 C21 C22 C23 -175.1(4) . . . . ?
O1 C21 C30 C29 -178.9(4) . . . . ?
O1 C21 C30 C31 -0.2(7) . . . . ?
O2 P1 O1 C21 -44.2(4) . . . . ?
O2 P1 N1 C1 89.7(4) . . . . ?
O2 P1 N1 C14 -98.3(4) . . . . ?
N1 P1 O1 C21 -160.1(4) . . . . ?
N1 P1 O2 C40 60.6(4) . . . . ?
N1 C1 C2 C3 179.9(4) . . . . ?
N1 C1 C6 C5 179.7(4) . . . . ?
N1 C1 C6 C7 4.3(7) . . . . ?
B1 P1 O1 C21 73.9(4) . . . . ?
B1 P1 O2 C40 -169.2(4) . . . . ?
B1 P1 N1 C1 -36.0(5) . . . . ?
B1 P1 N1 C14 136.1(4) . . . . ?
C1 N1 C14 C9 67.2(6) . . . . ?
C1 N1 C14 C13 -114.5(5) . . . . ?
C1 C2 C3 C4 1.5(8) . . . . ?
C1 C6 C7 C8 35.0(8) . . . . ?
C1 C6 C7 C15 -148.9(5) . . . . ?
C2 C1 C6 C5 0.2(7) . . . . ?
C2 C1 C6 C7 -175.2(5) . . . . ?
C2 C3 C4 C5 -1.8(8) . . . . ?
C3 C4 C5 C6 1.4(8) . . . . ?
C4 C5 C6 C1 -0.6(8) . . . . ?
C4 C5 C6 C7 174.9(5) . . . . ?
C5 C6 C7 C8 -140.3(6) . . . . ?
C5 C6 C7 C15 35.8(7) . . . . ?
C6 C1 C2 C3 -0.7(7) . . . . ?
C6 C7 C8 C9 -2.5(9) . . . . ?
C6 C7 C15 C16 52.8(7) . . . . ?
C6 C7 C15 C20 -128.4(6) . . . . ?
C7 C8 C9 C10 148.4(6) . . . . ?
C7 C8 C9 C14 -32.8(9) . . . . ?
C7 C15 C16 C17 176.1(5) . . . . ?
C7 C15 C20 C19 -177.3(5) . . . . ?
C8 C7 C15 C16 -130.9(6) . . . . ?
C8 C7 C15 C20 47.9(8) . . . . ?
C8 C9 C10 C11 179.9(6) . . . . ?
C8 C9 C14 N1 -2.9(8) . . . . ?
C8 C9 C14 C13 178.7(5) . . . . ?
C9 C10 C11 C12 1.0(10) . . . . ?
C10 C9 C14 N1 175.9(5) . . . . ?
C10 C9 C14 C13 -2.5(8) . . . . ?
C10 C11 C12 C13 -1.5(10) . . . . ?
C11 C12 C13 C14 0.0(9) . . . . ?
C12 C13 C14 N1 -176.3(5) . . . . ?
C12 C13 C14 C9 2.0(8) . . . . ?
C14 N1 C1 C2 109.9(5) . . . . ?
C14 N1 C1 C6 -69.6(6) . . . . ?
C14 C9 C10 C11 1.0(9) . . . . ?
C15 C7 C8 C9 -178.6(5) . . . . ?
C15 C16 C17 C18 1.6(10) . . . . ?
C16 C15 C20 C19 1.6(9) . . . . ?
C16 C17 C18 C19 0.9(10) . . . . ?
C17 C18 C19 C20 -2.1(10) . . . . ?
C18 C19 C20 C15 0.8(10) . . . . ?
C20 C15 C16 C17 -2.8(9) . . . . ?
C21 C22 C23 C24 -3.4(7) . . . . ?
C21 C30 C31 C32 126.3(6) . . . . ?
C21 C30 C31 C40 -51.9(7) . . . . ?
C22 C21 C30 C29 4.8(7) . . . . ?
C22 C21 C30 C31 -176.5(5) . . . . ?
C22 C23 C24 C25 -177.9(5) . . . . ?
C22 C23 C24 C29 -0.9(7) . . . . ?
C23 C24 C25 C26 172.4(5) . . . . ?
C23 C24 C29 C28 -170.8(5) . . . . ?
C23 C24 C29 C30 7.1(7) . . . . ?
C24 C25 C26 C27 -0.6(8) . . . . ?
C24 C29 C30 C21 -8.9(7) . . . . ?
C24 C29 C30 C31 172.4(4) . . . . ?
C25 C24 C29 C28 6.3(7) . . . . ?
C25 C24 C29 C30 -175.8(5) . . . . ?
C25 C26 C27 C28 4.0(9) . . . . ?
C26 C27 C28 C29 -2.1(8) . . . . ?
C27 C28 C29 C24 -3.0(7) . . . . ?
C27 C28 C29 C30 179.2(5) . . . . ?
C28 C29 C30 C21 168.9(5) . . . . ?
C28 C29 C30 C31 -9.8(7) . . . . ?
C29 C24 C25 C26 -4.6(8) . . . . ?
C29 C30 C31 C32 -55.1(7) . . . . ?
C29 C30 C31 C40 126.8(5) . . . . ?
C30 C21 C22 C23 1.3(8) . . . . ?
C30 C31 C32 C33 -5.9(8) . . . . ?
C30 C31 C32 C37 178.4(5) . . . . ?
C30 C31 C40 O2 3.8(7) . . . . ?
C30 C31 C40 C39 -175.5(5) . . . . ?
C31 C32 C33 C34 -176.3(6) . . . . ?
C31 C32 C37 C36 176.2(6) . . . . ?
C31 C32 C37 C38 -1.3(9) . . . . ?
C32 C31 C40 O2 -174.4(4) . . . . ?
C32 C31 C40 C39 6.3(8) . . . . ?
C32 C33 C34 C35 1.0(11) . . . . ?
C32 C37 C38 C39 3.4(9) . . . . ?
C33 C32 C37 C36 0.3(9) . . . . ?
C33 C32 C37 C38 -177.2(6) . . . . ?
C33 C34 C35 C36 -1.1(13) . . . . ?
C34 C35 C36 C37 0.8(14) . . . . ?
C35 C36 C37 C32 -0.5(12) . . . . ?
C35 C36 C37 C38 177.0(8) . . . . ?
C36 C37 C38 C39 -174.1(7) . . . . ?
C37 C32 C33 C34 -0.6(9) . . . . ?
C37 C38 C39 C40 -0.7(9) . . . . ?
C38 C39 C40 O2 176.4(5) . . . . ?
C38 C39 C40 C31 -4.3(9) . . . . ?
C40 C31 C32 C33 172.3(5) . . . . ?
C40 C31 C32 C37 -3.3(8) . . . . ?
